data_2240054
loop_
_publ_author_name
'Choi, Hong Dae'
'Lee, Uk'

_publ_section_title
;
 Crystal structure of
 3-(2-bromophenylsulfonyl)-2,5,7-trimethyl-1-benzofuran
;
_journal_coeditor_code MW2127
_journal_issue 11
_journal_name_full 'Acta Crystallographica Section E'
_journal_page_first o1152
_journal_paper_doi 10.1107/S1600536814021850
_journal_volume 70
_journal_year 2014
_chemical_formula_iupac 'C17 H15 Br O3 S'
_chemical_formula_moiety 'C17 H15 Br O3 S'
_chemical_formula_sum 'C17 H15 Br O3 S'
_chemical_formula_weight 379.26
_chemical_melting_point_gt 454
_chemical_melting_point_lt 453
_chemical_name_systematic
;
3-(2-Bromophenylsulfonyl)-2,5,7-trimethyl-1-benzofuran
;
_space_group_IT_number 14
_symmetry_cell_setting monoclinic
_symmetry_space_group_name_Hall '-P 2yn'
_symmetry_space_group_name_H-M 'P 1 21/n 1'
_atom_sites_solution_hydrogens difmap
_atom_sites_solution_primary direct
_atom_sites_solution_secondary difmap
_audit_creation_method 'form.cif (version 2.0)'
_cell_angle_alpha 90.00
_cell_angle_beta 96.2100(10)
_cell_angle_gamma 90.00
_cell_formula_units_Z 4
_cell_length_a 7.8969(2)
_cell_length_b 8.1489(2)
_cell_length_c 24.3146(6)
_cell_measurement_reflns_used 7387
_cell_measurement_temperature 173(2)
_cell_measurement_theta_max 26.14
_cell_measurement_theta_min 2.64
_cell_volume 1555.49(7)
_computing_cell_refinement
;
<i>SAINT</i> (Bruker, 2009)
;
_computing_data_collection
;
<i>APEX2</i> (Bruker, 2009)
;
_computing_data_reduction
;
<i>SAINT</i> (Bruker, 2009)
;
_computing_molecular_graphics
;
<i>ORTEP-3</i> for Windows (Farrugia, 2012)
and <i>DIAMOND</i> (Brandenburg, 1998)
;
_computing_publication_material
;
<i>SHELXL97</i> (Sheldrick, 2008)
;
_computing_structure_refinement
;
<i>SHELXL97</i> (Sheldrick, 2008)
;
_computing_structure_solution
;
<i>SHELXS97</i> (Sheldrick, 2008)
;
_diffrn_ambient_temperature 173(2)
_diffrn_detector_area_resol_mean 10.0
_diffrn_measured_fraction_theta_full 0.997
_diffrn_measured_fraction_theta_max 0.997
_diffrn_measurement_device_type 'Bruker SMART APEXII CCD'
_diffrn_measurement_method '\f and \w scans'
_diffrn_radiation_monochromator 'graphite multilayer'
_diffrn_radiation_source 'rotating anode'
_diffrn_radiation_type MoK\a
_diffrn_radiation_wavelength 0.71073
_diffrn_reflns_av_R_equivalents 0.0424
_diffrn_reflns_av_sigmaI/netI 0.0304
_diffrn_reflns_limit_h_max 10
_diffrn_reflns_limit_h_min -10
_diffrn_reflns_limit_k_max 10
_diffrn_reflns_limit_k_min -10
_diffrn_reflns_limit_l_max 32
_diffrn_reflns_limit_l_min -31
_diffrn_reflns_number 27395
_diffrn_reflns_theta_full 28.33
_diffrn_reflns_theta_max 28.33
_diffrn_reflns_theta_min 1.68
_diffrn_standards_number 0
_exptl_absorpt_coefficient_mu 2.786
_exptl_absorpt_correction_T_max 0.7134
_exptl_absorpt_correction_T_min 0.4788
_exptl_absorpt_correction_type multi-scan
_exptl_absorpt_process_details
;
(<i>SADABS</i>; Bruker, 2009)
;
_exptl_crystal_colour colourless
_exptl_crystal_density_diffrn 1.619
_exptl_crystal_density_method 'not measured'
_exptl_crystal_description block
_exptl_crystal_F_000 768
_exptl_crystal_size_max 0.31
_exptl_crystal_size_mid 0.27
_exptl_crystal_size_min 0.13
_refine_diff_density_max 0.513
_refine_diff_density_min -0.340
_refine_ls_extinction_method none
_refine_ls_goodness_of_fit_ref 1.028
_refine_ls_hydrogen_treatment constr
_refine_ls_matrix_type full
_refine_ls_number_parameters 202
_refine_ls_number_reflns 3867
_refine_ls_number_restraints 0
_refine_ls_restrained_S_all 1.028
_refine_ls_R_factor_all 0.0446
_refine_ls_R_factor_gt 0.0309
_refine_ls_shift/su_max 0.001
_refine_ls_shift/su_mean 0.000
_refine_ls_structure_factor_coef Fsqd
_refine_ls_weighting_details 'calc w=1/[\s^2^(Fo^2^)+(0.0401P)^2^+0.8758P] where P=(Fo^2^+2Fc^2^)/3'
_refine_ls_weighting_scheme calc
_refine_ls_wR_factor_gt 0.0748
_refine_ls_wR_factor_ref 0.0802
_reflns_number_gt 3130
_reflns_number_total 3867
_reflns_threshold_expression I>2\s(I)
_cod_data_source_file mw2127sup1.cif
_cod_data_source_block I
_cod_original_sg_symbol_H-M 'P 21/n'
_cod_database_code 2240054
_cod_database_fobs_code 2240054

loop_
_symmetry_equiv_pos_as_xyz
'x, y, z'
'-x+1/2, y+1/2, -z+1/2'
'-x, -y, -z'
'x-1/2, -y-1/2, z-1/2'

loop_
_atom_site_type_symbol
_atom_site_label
_atom_site_fract_x
_atom_site_fract_y
_atom_site_fract_z
_atom_site_U_iso_or_equiv
_atom_site_adp_type
_atom_site_calc_flag
_atom_site_refinement_flags
_atom_site_occupancy
_atom_site_symmetry_multiplicity
Br Br1 0.46256(3) 0.42412(3) 0.713662(9) 0.03093(9) Uani d . 1 2
S S1 0.12638(7) 0.65915(7) 0.65837(2) 0.02299(13) Uani d . 1 2
O O1 0.1202(2) 0.22941(18) 0.58642(6) 0.0280(4) Uani d . 1 2
O O2 0.0262(2) 0.7852(2) 0.62933(7) 0.0320(4) Uani d . 1 2
O O3 0.0830(2) 0.6094(2) 0.71169(7) 0.0311(4) Uani d . 1 2
C C1 0.1294(3) 0.4896(3) 0.61574(9) 0.0222(4) Uani d . 1 2
C C2 0.1822(3) 0.4890(3) 0.56071(8) 0.0208(4) Uani d . 1 2
C C3 0.2360(3) 0.6058(3) 0.52431(9) 0.0241(4) Uani d . 1 2
H H3 0.2402 0.7190 0.5337 0.029 Uiso calc R 1 2
C C4 0.2832(3) 0.5521(3) 0.47408(9) 0.0257(5) Uani d . 1 2
C C5 0.2767(3) 0.3855(3) 0.46099(9) 0.0273(5) Uani d . 1 2
H H5 0.3106 0.3521 0.4264 0.033 Uiso calc R 1 2
C C6 0.2235(3) 0.2660(3) 0.49579(9) 0.0270(5) Uani d . 1 2
C C7 0.1761(3) 0.3251(3) 0.54484(9) 0.0229(4) Uani d . 1 2
C C8 0.0946(3) 0.3321(3) 0.62932(9) 0.0258(5) Uani d . 1 2
C C9 0.3440(3) 0.6725(3) 0.43345(10) 0.0350(6) Uani d . 1 2
H H9A 0.2662 0.7664 0.4294 0.053 Uiso calc R 1 2
H H9B 0.3467 0.6188 0.3975 0.053 Uiso calc R 1 2
H H9C 0.4587 0.7105 0.4470 0.053 Uiso calc R 1 2
C C10 0.2218(4) 0.0869(3) 0.48191(12) 0.0412(6) Uani d . 1 2
H H10A 0.2464 0.0228 0.5159 0.062 Uiso calc R 1 2
H H10B 0.3084 0.0642 0.4570 0.062 Uiso calc R 1 2
H H10C 0.1093 0.0566 0.4638 0.062 Uiso calc R 1 2
C C11 0.0392(3) 0.2511(3) 0.67846(10) 0.0378(6) Uani d . 1 2
H H11A 0.1317 0.1821 0.6958 0.057 Uiso calc R 1 2
H H11B -0.0608 0.1827 0.6674 0.057 Uiso calc R 1 2
H H11C 0.0099 0.3344 0.7049 0.057 Uiso calc R 1 2
C C12 0.3401(3) 0.7318(3) 0.66497(8) 0.0220(4) Uani d . 1 2
C C13 0.3630(3) 0.8918(3) 0.64809(10) 0.0286(5) Uani d . 1 2
H H13 0.2678 0.9543 0.6327 0.034 Uiso calc R 1 2
C C14 0.5241(3) 0.9611(3) 0.65352(11) 0.0365(6) Uani d . 1 2
H H14 0.5390 1.0714 0.6423 0.044 Uiso calc R 1 2
C C15 0.6626(3) 0.8704(3) 0.67508(11) 0.0363(6) Uani d . 1 2
H H15 0.7730 0.9181 0.6785 0.044 Uiso calc R 1 2
C C16 0.6417(3) 0.7101(3) 0.69174(10) 0.0315(5) Uani d . 1 2
H H16 0.7377 0.6476 0.7063 0.038 Uiso calc R 1 2
C C17 0.4809(3) 0.6409(3) 0.68725(9) 0.0238(4) Uani d . 1 2

loop_
_atom_site_aniso_label
_atom_site_aniso_U_11
_atom_site_aniso_U_22
_atom_site_aniso_U_33
_atom_site_aniso_U_12
_atom_site_aniso_U_13
_atom_site_aniso_U_23
Br1 0.03549(14) 0.02720(13) 0.02903(14) 0.00525(10) -0.00148(9) 0.00300(9)
S1 0.0223(3) 0.0245(3) 0.0227(3) 0.0008(2) 0.0050(2) -0.0029(2)
O1 0.0390(9) 0.0201(7) 0.0247(8) -0.0047(7) 0.0030(7) 0.0020(6)
O2 0.0277(8) 0.0306(9) 0.0366(9) 0.0082(7) -0.0009(7) -0.0044(7)
O3 0.0319(8) 0.0388(10) 0.0243(8) -0.0031(7) 0.0113(7) -0.0042(7)
C1 0.0231(10) 0.0228(10) 0.0209(11) -0.0007(8) 0.0030(8) -0.0005(8)
C2 0.0197(10) 0.0225(10) 0.0201(10) 0.0011(8) 0.0018(8) 0.0005(8)
C3 0.0275(11) 0.0204(10) 0.0244(11) -0.0008(8) 0.0033(9) -0.0006(8)
C4 0.0248(11) 0.0295(11) 0.0229(11) 0.0006(9) 0.0031(9) 0.0018(9)
C5 0.0304(11) 0.0307(12) 0.0214(11) 0.0033(9) 0.0052(9) -0.0048(9)
C6 0.0299(11) 0.0255(11) 0.0248(12) 0.0019(9) -0.0001(9) -0.0043(9)
C7 0.0258(11) 0.0208(10) 0.0217(11) -0.0016(8) 0.0012(8) 0.0016(8)
C8 0.0282(11) 0.0258(11) 0.0236(11) -0.0030(9) 0.0031(9) -0.0012(9)
C9 0.0391(14) 0.0392(14) 0.0283(13) -0.0014(11) 0.0106(11) 0.0039(11)
C10 0.0618(18) 0.0252(12) 0.0368(15) 0.0020(12) 0.0065(13) -0.0082(11)
C11 0.0508(16) 0.0351(13) 0.0288(13) -0.0102(12) 0.0098(11) 0.0050(11)
C12 0.0242(10) 0.0244(11) 0.0180(10) -0.0011(8) 0.0055(8) -0.0046(8)
C13 0.0346(12) 0.0241(11) 0.0278(12) 0.0005(9) 0.0057(10) -0.0006(9)
C14 0.0477(15) 0.0286(12) 0.0349(14) -0.0092(11) 0.0124(12) -0.0037(10)
C15 0.0308(12) 0.0455(15) 0.0339(14) -0.0116(11) 0.0085(11) -0.0094(12)
C16 0.0256(11) 0.0428(14) 0.0261(12) 0.0003(10) 0.0034(9) -0.0053(10)
C17 0.0293(11) 0.0262(11) 0.0163(10) 0.0023(9) 0.0044(8) -0.0027(8)

loop_
_atom_type_symbol
_atom_type_description
_atom_type_scat_dispersion_real
_atom_type_scat_dispersion_imag
_atom_type_scat_source
C C 0.0033 0.0016 'International Tables Vol C Tables 4.2.6.8 and 6.1.1.4'
H H 0.0000 0.0000 'International Tables Vol C Tables 4.2.6.8 and 6.1.1.4'
O O 0.0106 0.0060 'International Tables Vol C Tables 4.2.6.8 and 6.1.1.4'
S S 0.1246 0.1234 'International Tables Vol C Tables 4.2.6.8 and 6.1.1.4'
Br Br -0.2901 2.4595 'International Tables Vol C Tables 4.2.6.8 and 6.1.1.4'

loop_
_geom_angle_atom_site_label_1
_geom_angle_atom_site_label_2
_geom_angle_atom_site_label_3
_geom_angle_site_symmetry_3
_geom_angle
C17 Br1 O3 2_545 76.20(6)
O3 S1 O2 . 118.32(10)
O3 S1 C1 . 109.64(10)
O2 S1 C1 . 108.65(10)
O3 S1 C12 . 109.22(10)
O2 S1 C12 . 105.85(10)
C1 S1 C12 . 104.19(10)
C8 O1 C7 . 107.27(16)
C8 C1 C2 . 107.93(19)
C8 C1 S1 . 126.30(17)
C2 C1 S1 . 125.62(16)
C7 C2 C3 . 118.87(19)
C7 C2 C1 . 104.80(18)
C3 C2 C1 . 136.3(2)
C4 C3 C2 . 118.2(2)
C4 C3 H3 . 120.9
C2 C3 H3 . 120.9
C3 C4 C5 . 120.1(2)
C3 C4 C9 . 120.5(2)
C5 C4 C9 . 119.4(2)
C6 C5 C4 . 123.5(2)
C6 C5 H5 . 118.3
C4 C5 H5 . 118.3
C7 C6 C5 . 114.4(2)
C7 C6 C10 . 122.7(2)
C5 C6 C10 . 122.9(2)
C6 C7 O1 . 125.00(19)
C6 C7 C2 . 124.9(2)
O1 C7 C2 . 110.03(18)
C1 C8 O1 . 109.95(18)
C1 C8 C11 . 134.9(2)
O1 C8 C11 . 115.2(2)
C4 C9 H9A . 109.5
C4 C9 H9B . 109.5
H9A C9 H9B . 109.5
C4 C9 H9C . 109.5
H9A C9 H9C . 109.5
H9B C9 H9C . 109.5
C6 C10 H10A . 109.5
C6 C10 H10B . 109.5
H10A C10 H10B . 109.5
C6 C10 H10C . 109.5
H10A C10 H10C . 109.5
H10B C10 H10C . 109.5
C8 C11 H11A . 109.5
C8 C11 H11B . 109.5
H11A C11 H11B . 109.5
C8 C11 H11C . 109.5
H11A C11 H11C . 109.5
H11B C11 H11C . 109.5
C13 C12 C17 . 119.4(2)
C13 C12 S1 . 116.07(17)
C17 C12 S1 . 124.50(17)
C12 C13 C14 . 120.3(2)
C12 C13 H13 . 119.9
C14 C13 H13 . 119.9
C15 C14 C13 . 120.1(2)
C15 C14 H14 . 120.0
C13 C14 H14 . 120.0
C14 C15 C16 . 120.3(2)
C14 C15 H15 . 119.9
C16 C15 H15 . 119.9
C17 C16 C15 . 120.0(2)
C17 C16 H16 . 120.0
C15 C16 H16 . 120.0
C16 C17 C12 . 120.0(2)
C16 C17 Br1 . 117.25(18)
C12 C17 Br1 . 122.73(17)

loop_
_geom_bond_atom_site_label_1
_geom_bond_atom_site_label_2
_geom_bond_site_symmetry_2
_geom_bond_distance
Br1 C17 . 1.890(2)
Br1 O3 2_545 22.6093(17)
S1 O3 . 1.4345(16)
S1 O2 . 1.4348(17)
S1 C1 . 1.729(2)
S1 C12 . 1.779(2)
O1 C8 . 1.369(3)
O1 C7 . 1.386(3)
C1 C8 . 1.361(3)
C1 C2 . 1.444(3)
C2 C7 . 1.390(3)
C2 C3 . 1.397(3)
C3 C4 . 1.386(3)
C3 H3 . 0.9500
C4 C5 . 1.395(3)
C4 C9 . 1.507(3)
C5 C6 . 1.385(3)
C5 H5 . 0.9500
C6 C7 . 1.375(3)
C6 C10 . 1.497(3)
C8 C11 . 1.472(3)
C9 H9A . 0.9800
C9 H9B . 0.9800
C9 H9C . 0.9800
C10 H10A . 0.9800
C10 H10B . 0.9800
C10 H10C . 0.9800
C11 H11A . 0.9800
C11 H11B . 0.9800
C11 H11C . 0.9800
C12 C13 . 1.385(3)
C12 C17 . 1.396(3)
C13 C14 . 1.385(4)
C13 H13 . 0.9500
C14 C15 . 1.376(4)
C14 H14 . 0.9500
C15 C16 . 1.383(4)
C15 H15 . 0.9500
C16 C17 . 1.383(3)
C16 H16 . 0.9500

loop_
_geom_hbond_atom_site_label_D
_geom_hbond_atom_site_label_H
_geom_hbond_atom_site_label_A
_geom_hbond_site_symmetry_A
_geom_hbond_distance_DH
_geom_hbond_distance_HA
_geom_hbond_distance_DA
_geom_hbond_angle_DHA
C9 H9C Cg1 3_666 0.98 2.84 3.608(2) 136.3

loop_
_geom_torsion_atom_site_label_1
_geom_torsion_atom_site_label_2
_geom_torsion_atom_site_label_3
_geom_torsion_atom_site_label_4
_geom_torsion_site_symmetry_1
_geom_torsion
O3 S1 C1 C8 . 0.8(2)
O2 S1 C1 C8 . -129.9(2)
C12 S1 C1 C8 . 117.6(2)
O3 S1 C1 C2 . -174.23(18)
O2 S1 C1 C2 . 55.1(2)
C12 S1 C1 C2 . -57.4(2)
C8 C1 C2 C7 . -0.4(2)
S1 C1 C2 C7 . 175.34(16)
C8 C1 C2 C3 . -178.9(2)
S1 C1 C2 C3 . -3.1(4)
C7 C2 C3 C4 . -0.8(3)
C1 C2 C3 C4 . 177.4(2)
C2 C3 C4 C5 . -0.1(3)
C2 C3 C4 C9 . -179.4(2)
C3 C4 C5 C6 . 0.4(4)
C9 C4 C5 C6 . 179.7(2)
C4 C5 C6 C7 . 0.3(3)
C4 C5 C6 C10 . -178.2(2)
C5 C6 C7 O1 . -179.3(2)
C10 C6 C7 O1 . -0.8(4)
C5 C6 C7 C2 . -1.4(3)
C10 C6 C7 C2 . 177.2(2)
C8 O1 C7 C6 . 176.8(2)
C8 O1 C7 C2 . -1.4(2)
C3 C2 C7 C6 . 1.7(3)
C1 C2 C7 C6 . -177.1(2)
C3 C2 C7 O1 . 179.89(18)
C1 C2 C7 O1 . 1.1(2)
C2 C1 C8 O1 . -0.4(2)
S1 C1 C8 O1 . -176.16(16)
C2 C1 C8 C11 . 178.8(3)
S1 C1 C8 C11 . 3.0(4)
C7 O1 C8 C1 . 1.1(2)
C7 O1 C8 C11 . -178.3(2)
O3 S1 C12 C13 . -121.32(17)
O2 S1 C12 C13 . 7.10(19)
C1 S1 C12 C13 . 121.60(18)
O3 S1 C12 C17 . 56.5(2)
O2 S1 C12 C17 . -175.07(17)
C1 S1 C12 C17 . -60.6(2)
C17 C12 C13 C14 . -0.3(3)
S1 C12 C13 C14 . 177.65(18)
C12 C13 C14 C15 . 0.8(4)
C13 C14 C15 C16 . -0.4(4)
C14 C15 C16 C17 . -0.6(4)
C15 C16 C17 C12 . 1.2(3)
C15 C16 C17 Br1 . -177.56(18)
C13 C12 C17 C16 . -0.7(3)
S1 C12 C17 C16 . -178.47(17)
C13 C12 C17 Br1 . 177.95(16)
S1 C12 C17 Br1 . 0.2(3)
O3 Br1 C17 C16 2_545 -99.99(17)
O3 Br1 C17 C12 2_545 81.32(17)
